data_1515097
loop_
_publ_author_name
'Lu, Zheng'
'Cramer, S. Alan'
'Jenkins, David M.'

_publ_section_title
;
 Exploiting a dimeric silver transmetallating reagent to synthesize
 macrocyclic tetracarbene complexes
;
_journal_issue 10
_journal_name_full 'Chemical Science'
_journal_page_first 3081
_journal_paper_doi 10.1039/c2sc20628e
_journal_volume 3
_journal_year 2012
_chemical_formula_sum 'C136 H104 Ag4 F12 N16 O12 S4'
_chemical_formula_weight 2942.07
_chemical_name_systematic
;
?
;
_space_group_IT_number 13
_symmetry_cell_setting monoclinic
_symmetry_space_group_name_Hall '-P 2yac'
_symmetry_space_group_name_H-M 'P 1 2/n 1'
_atom_sites_solution_hydrogens geom
_atom_sites_solution_primary direct
_atom_sites_solution_secondary difmap
_audit_creation_method SHELXL-97
_cell_angle_alpha 90.00
_cell_angle_beta 106.2860(10)
_cell_angle_gamma 90.00
_cell_formula_units_Z 2
_cell_length_a 17.1508(14)
_cell_length_b 16.7972(14)
_cell_length_c 24.955(2)
_cell_measurement_temperature 100(2)
_cell_volume 6900.7(10)
_computing_structure_refinement 'SHELXL-97 (Sheldrick, 1997)'
_diffrn_ambient_temperature 100(2)
_diffrn_measured_fraction_theta_full 1.000
_diffrn_measured_fraction_theta_max 0.994
_diffrn_measurement_device_type 'Bruker APEX II CCD'
_diffrn_measurement_method '\w scan'
_diffrn_radiation_monochromator graphite
_diffrn_radiation_source 'fine-focus sealed tube'
_diffrn_radiation_type MoK\a
_diffrn_radiation_wavelength 0.71073
_diffrn_reflns_av_R_equivalents 0.0320
_diffrn_reflns_av_sigmaI/netI 0.0256
_diffrn_reflns_limit_h_max 21
_diffrn_reflns_limit_h_min -22
_diffrn_reflns_limit_k_max 21
_diffrn_reflns_limit_k_min -21
_diffrn_reflns_limit_l_max 31
_diffrn_reflns_limit_l_min -32
_diffrn_reflns_number 78615
_diffrn_reflns_theta_full 25.00
_diffrn_reflns_theta_max 27.53
_diffrn_reflns_theta_min 1.48
_exptl_absorpt_coefficient_mu 0.699
_exptl_absorpt_correction_T_max 0.9271
_exptl_absorpt_correction_T_min 0.9024
_exptl_absorpt_correction_type multi-scan
_exptl_absorpt_process_details SADABS
_exptl_crystal_colour colourless
_exptl_crystal_density_diffrn 1.416
_exptl_crystal_density_method 'not measured'
_exptl_crystal_description block
_exptl_crystal_F_000 2976
_exptl_crystal_size_max 0.15
_exptl_crystal_size_mid 0.11
_exptl_crystal_size_min 0.11
_platon_squeeze_details ' ?'
_refine_diff_density_max 2.951
_refine_diff_density_min -1.952
_refine_diff_density_rms 0.165
_refine_ls_extinction_method none
_refine_ls_goodness_of_fit_ref 1.139
_refine_ls_hydrogen_treatment constr
_refine_ls_matrix_type full
_refine_ls_number_parameters 894
_refine_ls_number_reflns 15803
_refine_ls_number_restraints 199
_refine_ls_restrained_S_all 1.168
_refine_ls_R_factor_all 0.0951
_refine_ls_R_factor_gt 0.0816
_refine_ls_shift/su_max 0.089
_refine_ls_shift/su_mean 0.003
_refine_ls_structure_factor_coef Fsqd
_refine_ls_weighting_details 'calc w=1/[\s^2^(Fo^2^)+(0.1161P)^2^+37.3213P] where P=(Fo^2^+2Fc^2^)/3'
_refine_ls_weighting_scheme calc
_refine_ls_wR_factor_gt 0.2243
_refine_ls_wR_factor_ref 0.2372
_reflns_number_gt 12499
_reflns_number_total 15803
_reflns_threshold_expression >2sigma(I)
_cod_data_source_file c2sc20628e.txt
_cod_data_source_block 3a
_cod_original_cell_volume 6900.8(10)
_cod_original_sg_symbol_H-M 'p 2/n'
_cod_database_code 1515097

loop_
_symmetry_equiv_pos_as_xyz
'x, y, z'
'-x+1/2, y, -z+1/2'
'-x, -y, -z'
'x-1/2, -y, z-1/2'

loop_
_atom_site_label
_atom_site_type_symbol
_atom_site_fract_x
_atom_site_fract_y
_atom_site_fract_z
_atom_site_U_iso_or_equiv
_atom_site_adp_type
_atom_site_occupancy
_atom_site_symmetry_multiplicity
_atom_site_calc_flag
_atom_site_refinement_flags
_atom_site_disorder_assembly
_atom_site_disorder_group
C45 C 0.4791(3) 0.1619(4) 0.6048(3) 0.082(4) Uani 1 1 d G . .
C50 C 0.5068(4) 0.1017(5) 0.6437(3) 0.096(4) Uani 1 1 d G . .
H50 H 0.4923 0.1018 0.6778 0.115 Uiso 1 1 calc R . .
C51 C 0.5556(5) 0.0413(4) 0.6328(4) 0.101(4) Uani 1 1 d G . .
H51 H 0.5745 0.0002 0.6593 0.121 Uiso 1 1 calc R . .
C55 C 0.5767(4) 0.0412(5) 0.5829(4) 0.127(7) Uani 1 1 d G . .
H55 H 0.6101 -0.0001 0.5754 0.152 Uiso 1 1 calc R . .
C54 C 0.5490(5) 0.1014(6) 0.5440(3) 0.125(6) Uani 1 1 d G . .
H54 H 0.5634 0.1013 0.5099 0.150 Uiso 1 1 calc R . .
C53 C 0.5002(4) 0.1618(5) 0.5550(3) 0.104(5) Uani 1 1 d G . .
H53 H 0.4813 0.2029 0.5284 0.124 Uiso 1 1 calc R . .
C64' C 0.5040(5) 0.3611(6) 0.6039(4) 0.046(4) Uani 0.609(17) 1 d PG A 6
C65' C 0.4952(6) 0.4161(8) 0.5610(3) 0.082(7) Uani 0.609(17) 1 d PG A 6
H65' H 0.4431 0.4259 0.5361 0.099 Uiso 0.609(17) 1 calc PR A 6
C66' C 0.5626(7) 0.4567(8) 0.5547(4) 0.117(11) Uani 0.609(17) 1 d PG A 6
H66' H 0.5566 0.4943 0.5253 0.140 Uiso 0.609(17) 1 calc PR A 6
C67' C 0.6389(6) 0.4424(7) 0.5912(5) 0.078(5) Uiso 0.609(17) 1 d PG A 6
H67' H 0.6850 0.4701 0.5868 0.094 Uiso 0.609(17) 1 calc PR A 6
C68' C 0.6477(5) 0.3874(6) 0.6341(5) 0.072(6) Uani 0.609(17) 1 d PG A 6
H68' H 0.6999 0.3775 0.6591 0.086 Uiso 0.609(17) 1 calc PR A 6
C69' C 0.5803(6) 0.3467(5) 0.6405(4) 0.048(4) Uani 0.609(17) 1 d PG A 6
H69' H 0.5863 0.3091 0.6698 0.058 Uiso 0.609(17) 1 calc PR A 6
C64 C 0.5286(6) 0.3281(7) 0.6235(6) 0.028(4) Uani 0.391(17) 1 d PG A 5
C65 C 0.5343(7) 0.3725(8) 0.5777(5) 0.042(4) Uani 0.391(17) 1 d PGU A 5
H65 H 0.4885 0.3774 0.5459 0.050 Uiso 0.391(17) 1 calc PR A 5
C66 C 0.6069(9) 0.4098(9) 0.5784(6) 0.074(7) Uani 0.391(17) 1 d PGU A 5
H66 H 0.6108 0.4402 0.5471 0.089 Uiso 0.391(17) 1 calc PR A 5
C69 C 0.6739(7) 0.4027(10) 0.6249(7) 0.064(7) Uiso 0.391(17) 1 d PG A 5
H69 H 0.7236 0.4282 0.6253 0.077 Uiso 0.391(17) 1 calc PR A 5
C68 C 0.6683(7) 0.3583(10) 0.6706(6) 0.072(7) Uani 0.391(17) 1 d PGU A 5
H68 H 0.7141 0.3535 0.7024 0.087 Uiso 0.391(17) 1 calc PR A 5
C67 C 0.5956(7) 0.3210(8) 0.6699(5) 0.041(4) Uani 0.391(17) 1 d PGU A 5
H67 H 0.5918 0.2907 0.7012 0.049 Uiso 0.391(17) 1 calc PR A 5
C19' C 0.3989(9) 0.6016(7) 0.6311(5) 0.030(5) Uani 0.307(11) 1 d PG B 2
C20' C 0.3395(8) 0.6133(8) 0.5809(6) 0.037(5) Uani 0.307(11) 1 d PGU B 2
H20' H 0.2898 0.5846 0.5732 0.044 Uiso 0.307(11) 1 calc PR B 2
C56' C 0.3526(9) 0.6671(9) 0.5419(5) 0.041(5) Uani 0.307(11) 1 d PGU B 2
H56' H 0.3119 0.6751 0.5076 0.050 Uiso 0.307(11) 1 calc PR B 2
C57' C 0.4252(10) 0.7091(9) 0.5532(6) 0.058(7) Uani 0.307(11) 1 d PGU B 2
H57' H 0.4342 0.7458 0.5266 0.070 Uiso 0.307(11) 1 calc PR B 2
C58' C 0.4847(8) 0.6974(10) 0.6034(7) 0.059(7) Uani 0.307(11) 1 d PGU B 2
H58' H 0.5343 0.7261 0.6111 0.070 Uiso 0.307(11) 1 calc PR B 2
C59' C 0.4716(9) 0.6436(9) 0.6423(5) 0.051(6) Uiso 0.307(11) 1 d PG B 2
H59' H 0.5122 0.6356 0.6766 0.061 Uiso 0.307(11) 1 calc PR B 2
C19 C 0.4366(4) 0.5775(4) 0.6413(3) 0.032(2) Uani 0.693(11) 1 d PG B 1
C59 C 0.5160(4) 0.5670(5) 0.6390(3) 0.068(4) Uani 0.693(11) 1 d PG B 1
H59 H 0.5502 0.5294 0.6629 0.081 Uiso 0.693(11) 1 calc PR B 1
C58 C 0.5452(4) 0.6114(6) 0.6018(4) 0.091(6) Uani 0.693(11) 1 d PG B 1
H58 H 0.5994 0.6042 0.6002 0.109 Uiso 0.693(11) 1 calc PR B 1
C57 C 0.4950(5) 0.6665(5) 0.5669(3) 0.069(4) Uani 0.693(11) 1 d PG B 1
H57 H 0.5150 0.6969 0.5415 0.083 Uiso 0.693(11) 1 calc PR B 1
C56 C 0.4157(5) 0.6770(5) 0.5692(4) 0.073(5) Uani 0.693(11) 1 d PG B 1
H56 H 0.3814 0.7146 0.5454 0.088 Uiso 0.693(11) 1 calc PR B 1
C20 C 0.3864(4) 0.6326(4) 0.6065(3) 0.049(3) Uani 0.693(11) 1 d PG B 1
H20 H 0.3322 0.6398 0.6080 0.058 Uiso 0.693(11) 1 calc PR B 1
Ag2 Ag 0.19212(3) 0.31067(2) 0.622385(16) 0.02711(13) Uani 1 1 d . B .
Ag1 Ag 0.33504(2) 0.30768(2) 0.734724(15) 0.02275(13) Uani 1 1 d . . .
C3 C 0.3548(3) 0.1839(3) 0.7525(2) 0.0224(10) Uani 1 1 d . . .
C6 C 0.4182(3) 0.0674(3) 0.7881(2) 0.0256(10) Uani 1 1 d . . .
C1 C 0.3549(3) 0.4285(3) 0.7176(2) 0.0281(11) Uani 1 1 d . B .
C44 C 0.3954(4) 0.5587(3) 0.7315(2) 0.0297(11) Uani 1 1 d . B .
C40 C 0.4005(5) 0.5370(4) 0.6803(3) 0.0457(17) Uani 1 1 d . . .
C7 C 0.4219(4) 0.4744(3) 0.8570(2) 0.0304(12) Uani 1 1 d . . .
H7A H 0.4638 0.5157 0.8589 0.037 Uiso 1 1 calc R . .
H7B H 0.4052 0.4774 0.8919 0.037 Uiso 1 1 calc R . .
C8 C 0.4517(3) 0.1862(3) 0.8505(2) 0.0281(11) Uani 1 1 d . . .
H8A H 0.4181 0.1786 0.8765 0.034 Uiso 1 1 calc R . .
H8B H 0.5040 0.1586 0.8665 0.034 Uiso 1 1 calc R . .
C9 C 0.3487(3) 0.4913(3) 0.8074(2) 0.0254(10) Uani 1 1 d . B .
H9A H 0.3067 0.4504 0.8061 0.030 Uiso 1 1 calc R . .
H9B H 0.3256 0.5437 0.8129 0.030 Uiso 1 1 calc R . .
C10 C 0.3540(6) 0.4224(5) 0.6164(3) 0.062(3) Uani 1 1 d . . .
H10A H 0.2957 0.4321 0.5980 0.074 Uiso 1 1 calc R B .
H10B H 0.3855 0.4494 0.5939 0.074 Uiso 1 1 calc R . .
C11 C 0.2673(3) 0.1301(3) 0.6625(2) 0.0238(10) Uani 1 1 d . . .
H11A H 0.2335 0.1775 0.6635 0.029 Uiso 1 1 calc R . .
H11B H 0.2312 0.0829 0.6562 0.029 Uiso 1 1 calc R . .
C12 C 0.3032(3) 0.1382(4) 0.6139(2) 0.0309(12) Uani 1 1 d . . .
H12A H 0.3413 0.0937 0.6147 0.037 Uiso 1 1 calc R . .
H12B H 0.2592 0.1348 0.5785 0.037 Uiso 1 1 calc R . .
C14 C 0.3538(5) 0.6955(4) 0.7487(3) 0.0454(16) Uani 1 1 d . B .
H14 H 0.3014 0.6851 0.7243 0.055 Uiso 1 1 calc R . .
C13 C 0.4131(4) 0.6365(3) 0.7594(2) 0.0291(11) Uani 1 1 d . . .
C15 C 0.4896(4) 0.6543(4) 0.7939(3) 0.0417(14) Uani 1 1 d . B .
H15 H 0.5310 0.6149 0.8011 0.050 Uiso 1 1 calc R . .
C17 C 0.4461(5) 0.7853(4) 0.8085(3) 0.0452(17) Uani 1 1 d . B .
H17 H 0.4566 0.8359 0.8262 0.054 Uiso 1 1 calc R . .
C16 C 0.5065(5) 0.7287(4) 0.8181(3) 0.0456(16) Uani 1 1 d . . .
H16 H 0.5594 0.7407 0.8412 0.055 Uiso 1 1 calc R B .
C18 C 0.3711(5) 0.7687(4) 0.7736(3) 0.056(2) Uani 1 1 d . . .
H18 H 0.3302 0.8086 0.7663 0.068 Uiso 1 1 calc R B .
C21 C -0.0360(3) 0.3015(3) 0.6642(3) 0.0317(12) Uani 1 1 d . . .
C22 C -0.0295(3) 0.3824(3) 0.6611(3) 0.0335(12) Uani 1 1 d . . .
C24 C -0.0847(3) 0.4450(4) 0.6685(4) 0.0463(18) Uani 1 1 d . . .
C26 C -0.1034(4) 0.2523(4) 0.6716(4) 0.052(2) Uani 1 1 d . . .
C25 C -0.1230(4) 0.4974(4) 0.6253(4) 0.065(2) Uani 1 1 d U . .
H25 H -0.1133 0.4925 0.5898 0.078 Uiso 1 1 calc R . .
C23 C -0.1013(4) 0.4519(4) 0.7193(4) 0.0549(19) Uani 1 1 d U . .
H23 H -0.0757 0.4171 0.7491 0.066 Uiso 1 1 calc R . .
C28 C -0.1768(4) 0.2521(5) 0.6310(4) 0.063(2) Uani 1 1 d U . .
H28 H -0.1862 0.2874 0.6001 0.075 Uiso 1 1 calc R . .
C27 C -0.0934(6) 0.2011(7) 0.7168(7) 0.118(6) Uani 1 1 d U . .
H27 H -0.0419 0.1996 0.7439 0.141 Uiso 1 1 calc R . .
C30 C 0.4547(4) -0.0090(3) 0.8779(2) 0.0335(12) Uani 1 1 d . . .
H30 H 0.4049 0.0069 0.8842 0.040 Uiso 1 1 calc R . .
C29 C 0.4742(3) 0.0164(3) 0.8296(2) 0.0303(12) Uani 1 1 d . . .
C31 C 0.5074(4) -0.0567(4) 0.9159(3) 0.0445(16) Uani 1 1 d . . .
H31 H 0.4933 -0.0745 0.9481 0.053 Uiso 1 1 calc R . .
C33 C 0.5487(4) -0.0073(5) 0.8215(3) 0.053(2) Uani 1 1 d . . .
H33 H 0.5632 0.0092 0.7892 0.064 Uiso 1 1 calc R . .
C32 C 0.5806(5) -0.0790(5) 0.9078(3) 0.060(2) Uani 1 1 d . . .
H32 H 0.6173 -0.1112 0.9347 0.072 Uiso 1 1 calc R . .
C37 C 0.2735(3) -0.0575(4) 0.6864(2) 0.0309(11) Uani 1 1 d . . .
H37 H 0.2297 -0.0330 0.6964 0.037 Uiso 1 1 calc R . .
C34 C 0.3519(3) -0.0250(3) 0.7048(2) 0.0291(11) Uani 1 1 d . . .
C35 C 0.4148(4) -0.0629(4) 0.6907(3) 0.0410(14) Uani 1 1 d . . .
H35 H 0.4684 -0.0421 0.7032 0.049 Uiso 1 1 calc R . .
C38 C 0.2600(4) -0.1252(4) 0.6537(3) 0.0413(15) Uani 1 1 d . . .
H38 H 0.2069 -0.1470 0.6411 0.050 Uiso 1 1 calc R . .
C36 C 0.3999(5) -0.1317(5) 0.6581(4) 0.057(2) Uani 1 1 d . . .
H36 H 0.4436 -0.1581 0.6491 0.068 Uiso 1 1 calc R . .
C39 C 0.6005(5) -0.0546(7) 0.8608(4) 0.073(3) Uani 1 1 d . . .
H39 H 0.6508 -0.0707 0.8553 0.087 Uiso 1 1 calc R . .
N2 N 0.3684(3) 0.4917(3) 0.75343(18) 0.0256(9) Uani 1 1 d . . .
N3 N 0.0433(3) 0.3959(3) 0.64705(18) 0.0283(10) Uani 1 1 d . . .
N1 N 0.3754(4) 0.4583(4) 0.6727(2) 0.0443(14) Uani 1 1 d . B .
N6 N 0.3284(2) 0.1218(3) 0.71686(17) 0.0236(9) Uani 1 1 d . . .
N5 N 0.4100(2) 0.1490(3) 0.79658(18) 0.0247(9) Uani 1 1 d . . .
C4 C 0.3104(4) 0.2851(4) 0.6159(2) 0.0357(14) Uani 1 1 d . . .
C42 C 0.4409(5) 0.3023(6) 0.6156(4) 0.074(3) Uani 1 1 d U . .
C41 C 0.4278(4) 0.2234(5) 0.6159(3) 0.057(2) Uani 1 1 d U A .
C43 C 0.3239(5) -0.1612(4) 0.6393(3) 0.055(2) Uani 1 1 d . . .
H43 H 0.3142 -0.2070 0.6160 0.066 Uiso 1 1 calc R . .
C2 C 0.0816(3) 0.3283(3) 0.6423(2) 0.0269(11) Uani 1 1 d . . .
N9 N 0.3463(3) 0.2139(4) 0.6157(2) 0.0381(13) Uani 1 1 d . A .
C46 C 0.3666(3) 0.0504(3) 0.7371(2) 0.0267(10) Uani 1 1 d . . .
N8 N 0.3690(4) 0.3395(4) 0.6162(2) 0.0526(18) Uani 1 1 d . A .
N7 N 0.0329(3) 0.2699(3) 0.65329(18) 0.0278(9) Uani 1 1 d . . .
C47 C -0.1739(5) 0.5552(5) 0.6340(6) 0.084(3) Uani 1 1 d U . .
H47 H -0.1980 0.5914 0.6049 0.100 Uiso 1 1 calc R . .
S1 S 0.77845(12) 0.76994(19) 0.94830(11) 0.0786(8) Uani 1 1 d . . .
C49 C -0.2383(6) 0.1981(8) 0.6362(7) 0.101(5) Uani 1 1 d U . .
H49 H -0.2880 0.1947 0.6074 0.122 Uiso 1 1 calc R . .
C48 C -0.1555(5) 0.5096(5) 0.7272(5) 0.073(3) Uani 1 1 d U . .
H48 H -0.1683 0.5133 0.7618 0.088 Uiso 1 1 calc R . .
C52 C -0.1905(5) 0.5615(5) 0.6839(8) 0.108(6) Uani 1 1 d . . .
H52 H -0.2264 0.6019 0.6892 0.129 Uiso 1 1 calc R . .
O3 O 0.7908(8) 0.8480(7) 0.9848(4) 0.164(6) Uani 1 1 d . . .
O1 O 0.6990(5) 0.7498(6) 0.9256(9) 0.239(10) Uani 1 1 d . . .
O2 O 0.8384(4) 0.7072(4) 0.9774(3) 0.078(2) Uani 1 1 d . . .
F3 F 0.8895(8) 0.8275(8) 0.9150(7) 0.227(8) Uani 1 1 d U . .
F2 F 0.7960(10) 0.7272(7) 0.8618(6) 0.257(10) Uani 1 1 d U . .
F1 F 0.7682(12) 0.8611(11) 0.8712(10) 0.337(13) Uani 1 1 d U . .
C60 C 0.8123(16) 0.8024(12) 0.8921(5) 0.173(11) Uani 1 1 d . . .
C61 C -0.1535(7) 0.1526(8) 0.7243(9) 0.162(10) Uani 1 1 d U . .
H61 H -0.1454 0.1214 0.7572 0.195 Uiso 1 1 calc R . .
C62 C -0.2258(7) 0.1503(7) 0.6834(8) 0.124(7) Uani 1 1 d . . .
H62 H -0.2677 0.1158 0.6872 0.149 Uiso 1 1 calc R . .
C8A C 0.3754(3) 0.6746(3) 0.9261(2) 0.0000(10) Uiso 0.679(6) 1 d PD C 3
S2 S 0.4140(4) 0.6544(4) 1.0095(3) 0.133(3) Uani 0.679(6) 1 d PD C 3
O21 O 0.4478(12) 0.7180(9) 1.0320(4) 0.191(13) Uani 0.679(6) 1 d PDU C 3
O23 O 0.3302(8) 0.6222(11) 1.0142(7) 0.172(10) Uani 0.679(6) 1 d PDU C 3
O22 O 0.4516(9) 0.5760(6) 1.0150(5) 0.117(5) Uani 0.679(6) 1 d PDU C 3
F12 F 0.3549(16) 0.7455(7) 0.9228(4) 0.275(16) Uani 0.679(6) 1 d PD C 3
F13 F 0.3346(9) 0.6128(9) 0.9091(6) 0.287(18) Uani 0.679(6) 1 d PD C 3
F14 F 0.4448(7) 0.6501(10) 0.9210(6) 0.150(6) Uani 0.679(6) 1 d PD C 3
S2' S 0.3514(3) 0.6507(3) 0.9408(3) 0.065(3) Uani 0.321(6) 1 d PD C 4
C8A' C 0.4393(11) 0.7101(12) 0.9617(9) 0.082(9) Uiso 0.321(6) 1 d PD C 4
F13' F 0.4955(12) 0.6771(12) 0.9416(9) 0.088(4) Uiso 0.321(6) 1 d PD C 4
O22' O 0.3151(10) 0.6442(10) 0.8814(5) 0.052(3) Uiso 0.321(6) 1 d PD C 4
F14' F 0.4136(12) 0.7781(11) 0.9350(9) 0.088(4) Uiso 0.321(6) 1 d PD C 4
O23' O 0.3784(10) 0.5819(8) 0.9838(6) 0.052(3) Uiso 0.321(6) 1 d PD C 4
O21' O 0.3022(9) 0.6874(9) 0.9773(7) 0.052(3) Uiso 0.321(6) 1 d PD C 4
F12' F 0.4653(14) 0.7182(15) 1.0176(8) 0.088(4) Uiso 0.321(6) 1 d PD C 4

loop_
_atom_site_aniso_label
_atom_site_aniso_U_11
_atom_site_aniso_U_22
_atom_site_aniso_U_33
_atom_site_aniso_U_23
_atom_site_aniso_U_13
_atom_site_aniso_U_12
C45 0.042(4) 0.133(9) 0.092(7) -0.090(7) 0.049(5) -0.055(5)
C50 0.122(10) 0.099(8) 0.103(9) -0.035(7) 0.093(8) -0.029(7)
C51 0.114(9) 0.087(8) 0.141(11) -0.023(7) 0.100(9) -0.029(7)
C55 0.074(7) 0.158(14) 0.175(15) -0.119(12) 0.078(9) -0.041(8)
C54 0.099(10) 0.186(17) 0.112(11) -0.078(11) 0.066(9) -0.012(10)
C53 0.099(8) 0.148(11) 0.090(8) -0.068(8) 0.069(7) -0.044(8)
C64' 0.046(7) 0.048(8) 0.060(8) -0.034(7) 0.039(7) -0.029(6)
C65' 0.098(13) 0.123(16) 0.032(6) -0.011(8) 0.027(7) -0.081(13)
C66' 0.115(16) 0.19(2) 0.048(8) -0.002(11) 0.032(9) -0.114(18)
C68' 0.064(9) 0.056(8) 0.115(15) -0.049(10) 0.055(10) -0.024(8)
C69' 0.049(8) 0.037(7) 0.070(9) -0.028(6) 0.036(7) -0.013(5)
C64 0.015(8) 0.020(7) 0.055(11) -0.024(7) 0.019(7) -0.008(6)
C65 0.047(8) 0.035(7) 0.054(8) -0.006(6) 0.029(7) -0.008(6)
C66 0.083(11) 0.071(11) 0.087(11) -0.010(8) 0.055(9) -0.005(8)
C68 0.053(9) 0.070(10) 0.091(11) -0.021(8) 0.013(8) 0.001(8)
C67 0.027(6) 0.036(7) 0.059(9) -0.008(6) 0.009(6) 0.000(5)
C19' 0.055(14) 0.007(8) 0.032(11) -0.010(7) 0.021(11) -0.004(8)
C20' 0.048(9) 0.027(7) 0.038(8) 0.001(6) 0.016(7) 0.006(7)
C56' 0.047(9) 0.038(8) 0.041(8) -0.003(7) 0.018(7) 0.001(7)
C57' 0.064(11) 0.061(11) 0.055(10) -0.001(8) 0.027(8) 0.005(8)
C58' 0.063(10) 0.055(10) 0.062(11) -0.001(8) 0.024(8) -0.016(8)
C19 0.044(5) 0.036(5) 0.020(4) -0.008(4) 0.015(4) -0.013(4)
C59 0.054(7) 0.104(11) 0.045(6) 0.020(6) 0.015(5) -0.027(7)
C58 0.049(7) 0.166(17) 0.063(8) 0.038(10) 0.026(6) -0.026(9)
C57 0.078(9) 0.104(11) 0.037(6) 0.006(6) 0.033(6) -0.030(8)
C56 0.105(12) 0.048(7) 0.088(10) 0.038(7) 0.062(10) 0.027(7)
C20 0.048(6) 0.039(6) 0.069(8) 0.017(5) 0.033(6) 0.017(5)
Ag2 0.0329(2) 0.0304(2) 0.0180(2) -0.00195(14) 0.00699(16) -0.01254(15)
Ag1 0.0199(2) 0.0306(2) 0.0181(2) -0.00496(13) 0.00584(14) -0.00239(13)
C3 0.016(2) 0.031(3) 0.021(2) -0.0048(19) 0.0063(18) -0.0010(18)
C6 0.018(2) 0.031(3) 0.028(2) -0.005(2) 0.0082(19) 0.0025(19)
C1 0.025(2) 0.039(3) 0.022(2) -0.007(2) 0.0079(19) -0.012(2)
C44 0.037(3) 0.034(3) 0.022(2) -0.003(2) 0.014(2) -0.006(2)
C40 0.064(4) 0.051(4) 0.029(3) -0.017(3) 0.025(3) -0.034(3)
C7 0.040(3) 0.027(3) 0.019(2) -0.008(2) -0.001(2) 0.015(2)
C8 0.025(2) 0.032(3) 0.024(3) -0.008(2) 0.000(2) 0.003(2)
C9 0.026(2) 0.035(3) 0.017(2) 0.0008(19) 0.0085(19) 0.009(2)
C10 0.106(7) 0.065(5) 0.027(3) -0.024(3) 0.038(4) -0.060(5)
C11 0.016(2) 0.035(3) 0.019(2) -0.002(2) 0.0031(17) -0.0038(19)
C12 0.025(2) 0.046(3) 0.024(2) -0.012(2) 0.011(2) -0.013(2)
C14 0.045(4) 0.045(4) 0.038(3) -0.005(3) -0.002(3) 0.008(3)
C13 0.038(3) 0.032(3) 0.020(2) -0.002(2) 0.013(2) -0.002(2)
C15 0.044(3) 0.030(3) 0.046(4) -0.010(3) 0.005(3) 0.005(3)
C17 0.080(5) 0.025(3) 0.026(3) -0.002(2) 0.007(3) 0.005(3)
C16 0.051(4) 0.039(3) 0.039(3) -0.011(3) -0.001(3) -0.003(3)
C18 0.073(5) 0.038(4) 0.052(4) -0.003(3) 0.009(4) 0.022(4)
C21 0.019(2) 0.030(3) 0.042(3) 0.013(2) 0.002(2) 0.000(2)
C22 0.026(3) 0.029(3) 0.039(3) 0.010(2) -0.003(2) -0.003(2)
C24 0.020(3) 0.023(3) 0.087(5) 0.020(3) 0.000(3) -0.004(2)
C26 0.029(3) 0.019(3) 0.113(7) 0.013(3) 0.030(4) 0.000(2)
C25 0.038(3) 0.028(3) 0.101(6) 0.022(3) -0.023(4) -0.006(3)
C23 0.043(3) 0.032(3) 0.094(5) 0.016(3) 0.027(4) 0.010(3)
C28 0.032(3) 0.067(5) 0.088(6) -0.041(5) 0.016(4) -0.015(3)
C27 0.041(5) 0.116(9) 0.212(15) 0.120(10) 0.061(7) 0.029(5)
C30 0.032(3) 0.033(3) 0.031(3) -0.007(2) -0.001(2) 0.008(2)
C29 0.023(2) 0.033(3) 0.029(3) -0.012(2) -0.001(2) 0.006(2)
C31 0.053(4) 0.047(4) 0.025(3) -0.006(3) -0.004(3) 0.014(3)
C33 0.033(3) 0.085(6) 0.041(4) 0.006(4) 0.009(3) 0.027(4)
C32 0.048(4) 0.078(6) 0.043(4) -0.004(4) -0.007(3) 0.036(4)
C37 0.028(3) 0.033(3) 0.028(3) 0.000(2) 0.002(2) 0.000(2)
C34 0.028(3) 0.030(3) 0.029(3) -0.005(2) 0.007(2) 0.000(2)
C35 0.036(3) 0.046(4) 0.045(4) -0.010(3) 0.017(3) 0.002(3)
C38 0.045(4) 0.031(3) 0.038(3) -0.007(3) -0.005(3) -0.005(3)
C36 0.060(5) 0.049(4) 0.064(5) -0.017(4) 0.021(4) 0.016(4)
C39 0.039(4) 0.111(8) 0.065(5) 0.008(5) 0.010(4) 0.041(5)
N2 0.027(2) 0.031(2) 0.020(2) -0.0051(17) 0.0091(17) -0.0024(18)
N3 0.028(2) 0.028(2) 0.023(2) 0.0106(17) -0.0016(17) -0.0069(18)
N1 0.060(3) 0.053(3) 0.028(3) -0.019(2) 0.026(2) -0.034(3)
N6 0.0179(19) 0.035(2) 0.0180(19) -0.0071(17) 0.0045(15) -0.0028(17)
N5 0.0186(19) 0.029(2) 0.026(2) -0.0067(17) 0.0045(16) 0.0030(16)
C4 0.040(3) 0.053(4) 0.019(2) -0.016(2) 0.016(2) -0.025(3)
C42 0.064(5) 0.113(7) 0.068(5) -0.071(5) 0.058(4) -0.068(5)
C41 0.038(3) 0.092(6) 0.053(4) -0.055(4) 0.034(3) -0.041(4)
C43 0.074(5) 0.032(3) 0.049(4) -0.017(3) 0.003(4) 0.008(3)
C2 0.027(3) 0.032(3) 0.018(2) 0.004(2) 0.0000(19) -0.011(2)
N9 0.035(3) 0.059(3) 0.026(2) -0.020(2) 0.019(2) -0.027(2)
C46 0.020(2) 0.034(3) 0.028(3) -0.004(2) 0.0087(19) -0.001(2)
N8 0.069(4) 0.067(4) 0.037(3) -0.033(3) 0.039(3) -0.048(3)
N7 0.022(2) 0.035(2) 0.023(2) 0.0070(18) 0.0019(17) -0.0054(18)
C47 0.036(4) 0.042(4) 0.146(8) 0.027(5) -0.018(5) -0.001(3)
S1 0.0293(9) 0.120(2) 0.0826(16) -0.0499(16) 0.0097(9) -0.0072(11)
C49 0.046(5) 0.119(10) 0.156(12) -0.083(9) 0.058(7) -0.033(6)
C48 0.055(4) 0.043(4) 0.128(7) 0.004(4) 0.036(5) 0.013(3)
C52 0.029(4) 0.019(3) 0.261(18) 0.017(6) 0.017(7) 0.010(3)
O3 0.257(14) 0.185(10) 0.073(5) 0.044(6) 0.085(7) 0.173(11)
O1 0.035(4) 0.068(5) 0.58(3) -0.022(11) 0.037(9) 0.010(4)
O2 0.054(4) 0.075(4) 0.107(6) 0.009(4) 0.029(4) 0.023(3)
F3 0.148(9) 0.216(13) 0.316(18) 0.201(14) 0.065(11) 0.019(9)
F2 0.286(16) 0.121(8) 0.247(14) -0.083(9) -0.115(12) 0.102(10)
F1 0.264(18) 0.246(17) 0.48(3) 0.24(2) 0.069(18) 0.141(15)
C60 0.27(3) 0.180(18) 0.034(5) 0.002(7) -0.016(9) 0.145(18)
C61 0.057(6) 0.112(10) 0.35(3) 0.144(14) 0.107(11) 0.035(6)
C62 0.082(8) 0.053(6) 0.28(2) 0.023(9) 0.118(12) 0.001(5)
S2 0.126(5) 0.111(5) 0.135(6) 0.044(4) -0.007(4) -0.012(4)
O21 0.32(3) 0.180(16) 0.029(5) -0.041(7) -0.017(9) 0.185(19)
O23 0.113(11) 0.230(19) 0.213(17) 0.168(16) 0.110(12) 0.113(12)
O22 0.189(14) 0.067(7) 0.063(7) 0.011(5) -0.016(8) 0.033(8)
F12 0.60(4) 0.118(10) 0.035(5) -0.003(5) -0.026(10) 0.243(18)
F13 0.29(3) 0.50(4) 0.088(10) 0.096(16) 0.081(13) 0.32(3)
F14 0.095(8) 0.209(15) 0.140(11) -0.114(11) 0.022(7) 0.016(9)
S2' 0.021(2) 0.013(2) 0.137(7) -0.005(3) -0.021(3) -0.0018(18)

loop_
_atom_type_symbol
_atom_type_description
_atom_type_scat_dispersion_real
_atom_type_scat_dispersion_imag
_atom_type_scat_source
C C 0.0033 0.0016 'International Tables Vol C Tables 4.2.6.8 and 6.1.1.4'
H H 0.0000 0.0000 'International Tables Vol C Tables 4.2.6.8 and 6.1.1.4'
N N 0.0061 0.0033 'International Tables Vol C Tables 4.2.6.8 and 6.1.1.4'
O O 0.0106 0.0060 'International Tables Vol C Tables 4.2.6.8 and 6.1.1.4'
F F 0.0171 0.0103 'International Tables Vol C Tables 4.2.6.8 and 6.1.1.4'
S S 0.1246 0.1234 'International Tables Vol C Tables 4.2.6.8 and 6.1.1.4'
Ag Ag -0.8971 1.1015 'International Tables Vol C Tables 4.2.6.8 and 6.1.1.4'

loop_
_geom_angle_atom_site_label_1
_geom_angle_atom_site_label_2
_geom_angle_atom_site_label_3
_geom_angle
_geom_angle_site_symmetry_1
_geom_angle_site_symmetry_3
C50 C45 C53 120.0 . .
C50 C45 C41 119.9(6) . .
C53 C45 C41 120.1(6) . .
C51 C50 C45 120.0 . .
C51 C50 H50 120.0 . .
C45 C50 H50 120.0 . .
C55 C51 C50 120.0 . .
C55 C51 H51 120.0 . .
C50 C51 H51 120.0 . .
C51 C55 C54 120.0 . .
C51 C55 H55 120.0 . .
C54 C55 H55 120.0 . .
C53 C54 C55 120.0 . .
C53 C54 H54 120.0 . .
C55 C54 H54 120.0 . .
C54 C53 C45 120.0 . .
C54 C53 H53 120.0 . .
C45 C53 H53 120.0 . .
C65' C64' C69' 120.0 . .
C65' C64' C42 129.5(7) . .
C69' C64' C42 110.1(8) . .
C66' C65' C64' 120.0 . .
C66' C65' H65' 120.0 . .
C64' C65' H65' 120.0 . .
C67' C66' C65' 120.0 . .
C67' C66' H66' 120.0 . .
C65' C66' H66' 120.0 . .
C66' C67' C68' 120.0 . .
C66' C67' H67' 120.0 . .
C68' C67' H67' 120.0 . .
C69' C68' C67' 120.0 . .
C69' C68' H68' 120.0 . .
C67' C68' H68' 120.0 . .
C68' C69' C64' 120.0 . .
C68' C69' H69' 120.0 . .
C64' C69' H69' 120.0 . .
C65 C64 C67 120.0 . .
C65 C64 C42 109.9(9) . .
C67 C64 C42 129.6(9) . .
C64 C65 C66 120.0 . .
C64 C65 H65 120.0 . .
C66 C65 H65 120.0 . .
C69 C66 C65 120.0 . .
C69 C66 H66 120.0 . .
C65 C66 H66 120.0 . .
C66 C69 C68 120.0 . .
C66 C69 H69 120.0 . .
C68 C69 H69 120.0 . .
C67 C68 C69 120.0 . .
C67 C68 H68 120.0 . .
C69 C68 H68 120.0 . .
C68 C67 C64 120.0 . .
C68 C67 H67 120.0 . .
C64 C67 H67 120.0 . .
C20' C19' C59' 120.0 . .
C20' C19' C40 128.7(9) . .
C59' C19' C40 111.1(9) . .
C56' C20' C19' 120.0 . .
C56' C20' H20' 120.0 . .
C19' C20' H20' 120.0 . .
C20' C56' C57' 120.0 . .
C20' C56' H56' 120.0 . .
C57' C56' H56' 120.0 . .
C58' C57' C56' 120.0 . .
C58' C57' H57' 120.0 . .
C56' C57' H57' 120.0 . .
C59' C58' C57' 120.0 . .
C59' C58' H58' 120.0 . .
C57' C58' H58' 120.0 . .
C58' C59' C19' 120.0 . .
C58' C59' H59' 120.0 . .
C19' C59' H59' 120.0 . .
C59 C19 C20 120.0 . .
C59 C19 C40 124.8(6) . .
C20 C19 C40 115.1(6) . .
C58 C59 C19 120.0 . .
C58 C59 H59 120.0 . .
C19 C59 H59 120.0 . .
C59 C58 C57 120.0 . .
C59 C58 H58 120.0 . .
C57 C58 H58 120.0 . .
C56 C57 C58 120.0 . .
C56 C57 H57 120.0 . .
C58 C57 H57 120.0 . .
C57 C56 C20 120.0 . .
C57 C56 H56 120.0 . .
C20 C56 H56 120.0 . .
C56 C20 C19 120.0 . .
C56 C20 H20 120.0 . .
C19 C20 H20 120.0 . .
C2 Ag2 C4 170.5(2) . .
C2 Ag2 Ag1 108.48(14) . .
C4 Ag2 Ag1 62.93(14) . .
C1 Ag1 C3 161.7(2) . .
C1 Ag1 Ag2 86.25(14) . .
C3 Ag1 Ag2 103.79(13) . .
C1 Ag1 Ag1 104.82(15) . 2_556
C3 Ag1 Ag1 93.02(13) . 2_556
Ag2 Ag1 Ag1 71.413(16) . 2_556
N6 C3 N5 103.1(4) . .
N6 C3 Ag1 127.2(4) . .
N5 C3 Ag1 128.3(4) . .
C46 C6 N5 106.3(5) . .
C46 C6 C29 131.2(5) . .
N5 C6 C29 122.5(5) . .
N1 C1 N2 102.6(5) . .
N1 C1 Ag1 127.7(4) . .
N2 C1 Ag1 128.3(4) . .
C40 C44 N2 105.7(5) . .
C40 C44 C13 128.8(5) . .
N2 C44 C13 125.5(5) . .
C44 C40 N1 106.7(5) . .
C44 C40 C19 130.9(6) . .
N1 C40 C19 121.7(6) . .
C44 C40 C19' 122.6(7) . .
N1 C40 C19' 126.2(7) . .
C19 C40 C19' 27.1(5) . .
N3 C7 C9 111.8(4) 2_556 .
N3 C7 H7A 109.3 2_556 .
C9 C7 H7A 109.3 . .
N3 C7 H7B 109.3 2_556 .
C9 C7 H7B 109.3 . .
H7A C7 H7B 107.9 . .
N7 C8 N5 113.9(5) 2_556 .
N7 C8 H8A 108.8 2_556 .
N5 C8 H8A 108.8 . .
N7 C8 H8B 108.8 2_556 .
N5 C8 H8B 108.8 . .
H8A C8 H8B 107.7 . .
N2 C9 C7 113.3(4) . .
N2 C9 H9A 108.9 . .
C7 C9 H9A 108.9 . .
N2 C9 H9B 108.9 . .
C7 C9 H9B 108.9 . .
H9A C9 H9B 107.7 . .
N8 C10 N1 114.0(7) . .
N8 C10 H10A 108.7 . .
N1 C10 H10A 108.7 . .
N8 C10 H10B 108.7 . .
N1 C10 H10B 108.7 . .
H10A C10 H10B 107.6 . .
N6 C11 C12 113.8(4) . .
N6 C11 H11A 108.8 . .
C12 C11 H11A 108.8 . .
N6 C11 H11B 108.8 . .
C12 C11 H11B 108.8 . .
H11A C11 H11B 107.7 . .
N9 C12 C11 111.7(4) . .
N9 C12 H12A 109.3 . .
C11 C12 H12A 109.3 . .
N9 C12 H12B 109.3 . .
C11 C12 H12B 109.3 . .
H12A C12 H12B 107.9 . .
C18 C14 C13 119.9(7) . .
C18 C14 H14 120.1 . .
C13 C14 H14 120.1 . .
C15 C13 C14 118.7(6) . .
C15 C13 C44 121.3(5) . .
C14 C13 C44 120.0(6) . .
C16 C15 C13 120.7(6) . .
C16 C15 H15 119.6 . .
C13 C15 H15 119.6 . .
C18 C17 C16 119.9(6) . .
C18 C17 H17 120.1 . .
C16 C17 H17 120.1 . .
C17 C16 C15 119.6(6) . .
C17 C16 H16 120.2 . .
C15 C16 H16 120.2 . .
C17 C18 C14 121.2(7) . .
C17 C18 H18 119.4 . .
C14 C18 H18 119.4 . .
C22 C21 N7 106.3(5) . .
C22 C21 C26 130.0(6) . .
N7 C21 C26 123.5(5) . .
C21 C22 N3 105.4(5) . .
C21 C22 C24 130.0(6) . .
N3 C22 C24 124.6(5) . .
C23 C24 C25 118.8(7) . .
C23 C24 C22 119.0(6) . .
C25 C24 C22 122.2(8) . .
C28 C26 C27 118.4(8) . .
C28 C26 C21 119.7(7) . .
C27 C26 C21 121.7(7) . .
C47 C25 C24 120.4(11) . .
C47 C25 H25 119.8 . .
C24 C25 H25 119.8 . .
C24 C23 C48 120.3(8) . .
C24 C23 H23 119.8 . .
C48 C23 H23 119.8 . .
C26 C28 C49 118.8(11) . .
C26 C28 H28 120.6 . .
C49 C28 H28 120.6 . .
C61 C27 C26 123.6(12) . .
C61 C27 H27 118.2 . .
C26 C27 H27 118.2 . .
C31 C30 C29 120.2(6) . .
C31 C30 H30 119.9 . .
C29 C30 H30 119.9 . .
C30 C29 C33 118.8(6) . .
C30 C29 C6 121.0(5) . .
C33 C29 C6 120.3(6) . .
C30 C31 C32 120.5(7) . .
C30 C31 H31 119.7 . .
C32 C31 H31 119.7 . .
C39 C33 C29 119.5(7) . .
C39 C33 H33 120.2 . .
C29 C33 H33 120.2 . .
C39 C32 C31 120.0(7) . .
C39 C32 H32 120.0 . .
C31 C32 H32 120.0 . .
C38 C37 C34 120.0(6) . .
C38 C37 H37 120.0 . .
C34 C37 H37 120.0 . .
C35 C34 C37 118.8(5) . .
C35 C34 C46 120.4(5) . .
C37 C34 C46 120.8(5) . .
C34 C35 C36 120.1(6) . .
C34 C35 H35 119.9 . .
C36 C35 H35 119.9 . .
C37 C38 C43 120.0(6) . .
C37 C38 H38 120.0 . .
C43 C38 H38 120.0 . .
C43 C36 C35 120.6(7) . .
C43 C36 H36 119.7 . .
C35 C36 H36 119.7 . .
C32 C39 C33 121.0(7) . .
C32 C39 H39 119.5 . .
C33 C39 H39 119.5 . .
C1 N2 C44 112.7(4) . .
C1 N2 C9 123.6(5) . .
C44 N2 C9 123.5(4) . .
C2 N3 C22 112.2(4) . .
C2 N3 C7 122.8(5) . 2_556
C22 N3 C7 124.7(5) . 2_556
C1 N1 C40 112.3(5) . .
C1 N1 C10 125.5(5) . .
C40 N1 C10 120.4(5) . .
C3 N6 C46 112.6(4) . .
C3 N6 C11 123.4(5) . .
C46 N6 C11 123.9(4) . .
C3 N5 C6 112.0(4) . .
C3 N5 C8 127.0(4) . .
C6 N5 C8 120.7(4) . .
N9 C4 N8 105.0(6) . .
N9 C4 Ag2 128.9(4) . .
N8 C4 Ag2 125.8(6) . .
C41 C42 N8 107.1(6) . .
C41 C42 C64 116.1(9) . .
N8 C42 C64 136.0(8) . .
C41 C42 C64' 139.0(8) . .
N8 C42 C64' 112.7(9) . .
C64 C42 C64' 29.3(5) . .
C42 C41 N9 106.2(7) . .
C42 C41 C45 126.7(6) . .
N9 C41 C45 125.5(6) . .
C36 C43 C38 120.4(6) . .
C36 C43 H43 119.8 . .
C38 C43 H43 119.8 . .
N3 C2 N7 104.4(5) . .
N3 C2 Ag2 129.6(4) . .
N7 C2 Ag2 126.0(4) . .
C4 N9 C41 110.8(6) . .
C4 N9 C12 122.9(5) . .
C41 N9 C12 126.3(6) . .
C6 C46 N6 106.0(5) . .
C6 C46 C34 130.9(5) . .
N6 C46 C34 123.1(5) . .
C4 N8 C42 110.9(7) . .
C4 N8 C10 121.8(7) . .
C42 N8 C10 127.2(6) . .
C2 N7 C21 111.6(5) . .
C2 N7 C8 123.6(5) . 2_556
C21 N7 C8 124.6(5) . 2_556
C52 C47 C25 120.7(9) . .
C52 C47 H47 119.7 . .
C25 C47 H47 119.7 . .
O1 S1 O2 119.6(6) . .
O1 S1 O3 113.8(8) . .
O2 S1 O3 109.9(5) . .
O1 S1 C60 105.2(12) . .
O2 S1 C60 105.5(6) . .
O3 S1 C60 100.5(8) . .
C62 C49 C28 120.1(12) . .
C62 C49 H49 119.9 . .
C28 C49 H49 119.9 . .
C52 C48 C23 119.2(11) . .
C52 C48 H48 120.4 . .
C23 C48 H48 120.4 . .
C47 C52 C48 120.6(9) . .
C47 C52 H52 119.7 . .
C48 C52 H52 119.7 . .
F1 C60 F3 109(2) . .
F1 C60 F2 117.1(19) . .
F3 C60 F2 120.8(17) . .
F1 C60 S1 106.2(18) . .
F3 C60 S1 105.3(9) . .
F2 C60 S1 95.0(18) . .
C62 C61 C27 118.4(13) . .
C62 C61 H61 120.8 . .
C27 C61 H61 120.8 . .
C61 C62 C49 120.6(9) . .
C61 C62 H62 119.7 . .
C49 C62 H62 119.7 . .
F12 C8A F13 130.7(14) . .
F12 C8A F14 123.3(16) . .
F13 C8A F14 98.3(10) . .
F12 C8A S2 103.5(5) . .
F13 C8A S2 101.4(8) . .
F14 C8A S2 90.1(7) . .
O21 S2 O22 125.7(10) . .
O21 S2 O23 124.8(13) . .
O22 S2 O23 94.2(9) . .
O21 S2 C8A 106.9(8) . .
O22 S2 C8A 104.9(7) . .
O23 S2 C8A 95.3(7) . .
O22' S2' O21' 119.3(10) . .
O22' S2' O23' 127.7(10) . .
O21' S2' O23' 89.8(9) . .
O22' S2' C8A' 115.7(10) . .
O21' S2' C8A' 99.5(9) . .
O23' S2' C8A' 98.7(9) . .
F13' C8A' F14' 110.0(18) . .
F13' C8A' F12' 111.8(19) . .
F14' C8A' F12' 113.4(19) . .
F13' C8A' S2' 107.7(15) . .
F14' C8A' S2' 101.6(14) . .
F12' C8A' S2' 111.7(15) . .

loop_
_geom_bond_atom_site_label_1
_geom_bond_atom_site_label_2
_geom_bond_distance
_geom_bond_site_symmetry_2
C45 C50 1.3900 .
C45 C53 1.3900 .
C45 C41 1.432(10) .
C50 C51 1.3900 .
C50 H50 0.9500 .
C51 C55 1.3900 .
C51 H51 0.9500 .
C55 C54 1.3900 .
C55 H55 0.9500 .
C54 C53 1.3900 .
C54 H54 0.9500 .
C53 H53 0.9500 .
C64' C65' 1.3900 .
C64' C69' 1.3900 .
C64' C42 1.552(9) .
C65' C66' 1.3900 .
C65' H65' 0.9500 .
C66' C67' 1.3900 .
C66' H66' 0.9500 .
C67' C68' 1.3900 .
C67' H67' 0.9500 .
C68' C69' 1.3900 .
C68' H68' 0.9500 .
C69' H69' 0.9500 .
C64 C65 1.3900 .
C64 C67 1.3900 .
C64 C42 1.525(11) .
C65 C66 1.3900 .
C65 H65 0.9500 .
C66 C69 1.3900 .
C66 H66 0.9500 .
C69 C68 1.3900 .
C69 H69 0.9500 .
C68 C67 1.3900 .
C68 H68 0.9500 .
C67 H67 0.9500 .
C19' C20' 1.3900 .
C19' C59' 1.3900 .
C19' C40 1.634(12) .
C20' C56' 1.3900 .
C20' H20' 0.9500 .
C56' C57' 1.3900 .
C56' H56' 0.9500 .
C57' C58' 1.3900 .
C57' H57' 0.9500 .
C58' C59' 1.3900 .
C58' H58' 0.9500 .
C59' H59' 0.9500 .
C19 C59 1.3900 .
C19 C20 1.3900 .
C19 C40 1.460(7) .
C59 C58 1.3900 .
C59 H59 0.9500 .
C58 C57 1.3900 .
C58 H58 0.9500 .
C57 C56 1.3900 .
C57 H57 0.9500 .
C56 C20 1.3900 .
C56 H56 0.9500 .
C20 H20 0.9500 .
Ag2 C2 2.111(6) .
Ag2 C4 2.123(6) .
Ag2 Ag1 3.1648(6) .
Ag1 C1 2.121(6) .
Ag1 C3 2.134(5) .
Ag1 Ag1 3.2152(8) 2_556
C3 N6 1.363(6) .
C3 N5 1.366(7) .
C6 C46 1.361(7) .
C6 N5 1.399(7) .
C6 C29 1.473(7) .
C1 N1 1.361(7) .
C1 N2 1.366(7) .
C44 C40 1.353(8) .
C44 N2 1.387(7) .
C44 C13 1.471(8) .
C40 N1 1.387(8) .
C7 N3 1.463(6) 2_556
C7 C9 1.522(7) .
C7 H7A 0.9900 .
C7 H7B 0.9900 .
C8 N7 1.439(7) 2_556
C8 N5 1.474(6) .
C8 H8A 0.9900 .
C8 H8B 0.9900 .
C9 N2 1.478(6) .
C9 H9A 0.9900 .
C9 H9B 0.9900 .
C10 N8 1.417(11) .
C10 N1 1.477(7) .
C10 H10A 0.9900 .
C10 H10B 0.9900 .
C11 N6 1.471(6) .
C11 C12 1.511(7) .
C11 H11A 0.9900 .
C11 H11B 0.9900 .
C12 N9 1.464(8) .
C12 H12A 0.9900 .
C12 H12B 0.9900 .
C14 C18 1.371(10) .
C14 C13 1.392(9) .
C14 H14 0.9500 .
C13 C15 1.386(9) .
C15 C16 1.384(9) .
C15 H15 0.9500 .
C17 C18 1.365(11) .
C17 C16 1.376(10) .
C17 H17 0.9500 .
C16 H16 0.9500 .
C18 H18 0.9500 .
C21 C22 1.368(8) .
C21 N7 1.389(8) .
C21 C26 1.474(8) .
C22 N3 1.408(8) .
C22 C24 1.462(9) .
C24 C23 1.379(12) .
C24 C25 1.403(9) .
C26 C28 1.376(11) .
C26 C27 1.391(13) .
C25 C47 1.364(15) .
C25 H25 0.9500 .
C23 C48 1.394(10) .
C23 H23 0.9500 .
C28 C49 1.425(14) .
C28 H28 0.9500 .
C27 C61 1.368(13) .
C27 H27 0.9500 .
C30 C31 1.369(8) .
C30 C29 1.405(9) .
C30 H30 0.9500 .
C29 C33 1.406(8) .
C31 C32 1.379(10) .
C31 H31 0.9500 .
C33 C39 1.375(11) .
C33 H33 0.9500 .
C32 C39 1.372(13) .
C32 H32 0.9500 .
C37 C38 1.379(8) .
C37 C34 1.404(8) .
C37 H37 0.9500 .
C34 C35 1.382(8) .
C34 C46 1.484(8) .
C35 C36 1.395(10) .
C35 H35 0.9500 .
C38 C43 1.385(11) .
C38 H38 0.9500 .
C36 C43 1.349(12) .
C36 H36 0.9500 .
C39 H39 0.9500 .
N3 C2 1.333(8) .
N3 C7 1.463(6) 2_556
N6 C46 1.392(7) .
C4 N9 1.346(9) .
C4 N8 1.357(7) .
C42 C41 1.345(13) .
C42 N8 1.386(12) .
C41 N9 1.406(7) .
C43 H43 0.9500 .
C2 N7 1.365(7) .
N7 C8 1.439(7) 2_556
C47 C52 1.356(19) .
C47 H47 0.9500 .
S1 O1 1.363(9) .
S1 O2 1.509(7) .
S1 O3 1.577(12) .
S1 C60 1.75(2) .
C49 C62 1.39(2) .
C49 H49 0.9500 .
C48 C52 1.387(16) .
C48 H48 0.9500 .
C52 H52 0.9500 .
F3 C60 1.35(3) .
F2 C60 1.46(2) .
F1 C60 1.263(16) .
C61 C62 1.37(2) .
C61 H61 0.9500 .
C62 H62 0.9500 .
C8A F12 1.236(9) .
C8A F13 1.257(17) .
C8A F14 1.300(11) .
C8A S2 2.029(8) .
S2 O21 1.268(15) .
S2 O22 1.456(11) .
S2 O23 1.569(13) .
S2' O22' 1.443(11) .
S2' O21' 1.533(13) .
S2' O23' 1.557(13) .
S2' C8A' 1.761(16) .
C8A' F13' 1.326(17) .
C8A' F14' 1.334(18) .
C8A' F12' 1.347(17) .

loop_
_geom_torsion_atom_site_label_1
_geom_torsion_atom_site_label_2
_geom_torsion_atom_site_label_3
_geom_torsion_atom_site_label_4
_geom_torsion
_geom_torsion_site_symmetry_1
_geom_torsion_site_symmetry_4
C53 C45 C50 C51 0.0 . .
C41 C45 C50 C51 179.1(5) . .
C45 C50 C51 C55 0.0 . .
C50 C51 C55 C54 0.0 . .
C51 C55 C54 C53 0.0 . .
C55 C54 C53 C45 0.0 . .
C50 C45 C53 C54 0.0 . .
C41 C45 C53 C54 -179.1(5) . .
C69' C64' C65' C66' 0.0 . .
C42 C64' C65' C66' -172.5(9) . .
C64' C65' C66' C67' 0.0 . .
C65' C66' C67' C68' 0.0 . .
C66' C67' C68' C69' 0.0 . .
C67' C68' C69' C64' 0.0 . .
C65' C64' C69' C68' 0.0 . .
C42 C64' C69' C68' 173.8(7) . .
C67 C64 C65 C66 0.0 . .
C42 C64 C65 C66 172.9(9) . .
C64 C65 C66 C69 0.0 . .
C65 C66 C69 C68 0.0 . .
C66 C69 C68 C67 0.0 . .
C69 C68 C67 C64 0.0 . .
C65 C64 C67 C68 0.0 . .
C42 C64 C67 C68 -171.4(12) . .
C59' C19' C20' C56' 0.0 . .
C40 C19' C20' C56' -174.3(13) . .
C19' C20' C56' C57' 0.0 . .
C20' C56' C57' C58' 0.0 . .
C56' C57' C58' C59' 0.0 . .
C57' C58' C59' C19' 0.0 . .
C20' C19' C59' C58' 0.0 . .
C40 C19' C59' C58' 175.2(11) . .
C20 C19 C59 C58 0.0 . .
C40 C19 C59 C58 -177.1(7) . .
C19 C59 C58 C57 0.0 . .
C59 C58 C57 C56 0.0 . .
C58 C57 C56 C20 0.0 . .
C57 C56 C20 C19 0.0 . .
C59 C19 C20 C56 0.0 . .
C40 C19 C20 C56 177.4(6) . .
C2 Ag2 Ag1 C1 -98.5(2) . .
C4 Ag2 Ag1 C1 86.0(2) . .
C2 Ag2 Ag1 C3 97.0(2) . .
C4 Ag2 Ag1 C3 -78.5(2) . .
C2 Ag2 Ag1 Ag1 8.50(16) . 2_556
C4 Ag2 Ag1 Ag1 -167.0(2) . 2_556
C1 Ag1 C3 N6 -105.9(7) . .
Ag2 Ag1 C3 N6 15.9(4) . .
Ag1 Ag1 C3 N6 87.5(4) 2_556 .
C1 Ag1 C3 N5 58.3(8) . .
Ag2 Ag1 C3 N5 -179.9(4) . .
Ag1 Ag1 C3 N5 -108.3(4) 2_556 .
C3 Ag1 C1 N1 63.0(9) . .
Ag2 Ag1 C1 N1 -61.1(5) . .
Ag1 Ag1 C1 N1 -130.8(5) 2_556 .
C3 Ag1 C1 N2 -100.8(7) . .
Ag2 Ag1 C1 N2 135.1(5) . .
Ag1 Ag1 C1 N2 65.5(5) 2_556 .
N2 C44 C40 N1 0.9(8) . .
C13 C44 C40 N1 -178.4(6) . .
N2 C44 C40 C19 -169.4(8) . .
C13 C44 C40 C19 11.4(14) . .
N2 C44 C40 C19' 158.2(8) . .
C13 C44 C40 C19' -21.0(12) . .
C59 C19 C40 C44 92.1(10) . .
C20 C19 C40 C44 -85.1(10) . .
C59 C19 C40 N1 -76.9(9) . .
C20 C19 C40 N1 105.9(8) . .
C59 C19 C40 C19' 174.7(15) . .
C20 C19 C40 C19' -2.5(12) . .
C20' C19' C40 C44 -112.3(10) . .
C59' C19' C40 C44 72.9(10) . .
C20' C19' C40 N1 40.5(15) . .
C59' C19' C40 N1 -134.2(9) . .
C20' C19' C40 C19 130.6(18) . .
C59' C19' C40 C19 -44.2(12) . .
N3 C7 C9 N2 -61.5(7) 2_556 .
N6 C11 C12 N9 -68.0(6) . .
C18 C14 C13 C15 -1.8(11) . .
C18 C14 C13 C44 -178.2(7) . .
C40 C44 C13 C15 -91.7(9) . .
N2 C44 C13 C15 89.2(8) . .
C40 C44 C13 C14 84.6(9) . .
N2 C44 C13 C14 -94.6(8) . .
C14 C13 C15 C16 1.0(10) . .
C44 C13 C15 C16 177.3(6) . .
C18 C17 C16 C15 -2.6(12) . .
C13 C15 C16 C17 1.2(11) . .
C16 C17 C18 C14 1.8(13) . .
C13 C14 C18 C17 0.4(13) . .
N7 C21 C22 N3 1.3(6) . .
C26 C21 C22 N3 -173.0(7) . .
N7 C21 C22 C24 179.6(6) . .
C26 C21 C22 C24 5.3(12) . .
C21 C22 C24 C23 61.4(10) . .
N3 C22 C24 C23 -120.6(7) . .
C21 C22 C24 C25 -117.1(8) . .
N3 C22 C24 C25 60.9(9) . .
C22 C21 C26 C28 64.6(11) . .
N7 C21 C26 C28 -108.8(7) . .
C22 C21 C26 C27 -120.3(11) . .
N7 C21 C26 C27 66.3(12) . .
C23 C24 C25 C47 1.7(10) . .
C22 C24 C25 C47 -179.8(6) . .
C25 C24 C23 C48 0.3(11) . .
C22 C24 C23 C48 -178.2(7) . .
C27 C26 C28 C49 -1.7(13) . .
C21 C26 C28 C49 173.6(7) . .
C28 C26 C27 C61 -3(2) . .
C21 C26 C27 C61 -177.9(14) . .
C31 C30 C29 C33 -0.7(9) . .
C31 C30 C29 C6 179.8(6) . .
C46 C6 C29 C30 -103.6(7) . .
N5 C6 C29 C30 76.7(7) . .
C46 C6 C29 C33 77.0(9) . .
N5 C6 C29 C33 -102.8(7) . .
C29 C30 C31 C32 1.3(10) . .
C30 C29 C33 C39 0.1(12) . .
C6 C29 C33 C39 179.6(8) . .
C30 C31 C32 C39 -1.3(13) . .
C38 C37 C34 C35 -1.5(9) . .
C38 C37 C34 C46 176.4(6) . .
C37 C34 C35 C36 0.8(10) . .
C46 C34 C35 C36 -177.1(7) . .
C34 C37 C38 C43 0.3(10) . .
C34 C35 C36 C43 1.1(12) . .
C31 C32 C39 C33 0.7(16) . .
C29 C33 C39 C32 -0.1(15) . .
N1 C1 N2 C44 0.6(6) . .
Ag1 C1 N2 C44 167.5(4) . .
N1 C1 N2 C9 175.0(5) . .
Ag1 C1 N2 C9 -18.1(7) . .
C40 C44 N2 C1 -1.0(7) . .
C13 C44 N2 C1 178.3(5) . .
C40 C44 N2 C9 -175.3(5) . .
C13 C44 N2 C9 4.0(9) . .
C7 C9 N2 C1 99.0(6) . .
C7 C9 N2 C44 -87.3(6) . .
C21 C22 N3 C2 -1.0(6) . .
C24 C22 N3 C2 -179.4(6) . .
C21 C22 N3 C7 -175.6(5) . 2_556
C24 C22 N3 C7 6.0(9) . 2_556
N2 C1 N1 C40 -0.1(7) . .
Ag1 C1 N1 C40 -167.1(5) . .
N2 C1 N1 C10 -164.3(7) . .
Ag1 C1 N1 C10 28.7(10) . .
C44 C40 N1 C1 -0.5(9) . .
C19 C40 N1 C1 170.8(7) . .
C19' C40 N1 C1 -156.9(9) . .
C44 C40 N1 C10 164.6(7) . .
C19 C40 N1 C10 -24.0(12) . .
C19' C40 N1 C10 8.3(13) . .
N8 C10 N1 C1 -47.0(11) . .
N8 C10 N1 C40 150.0(7) . .
N5 C3 N6 C46 -1.1(5) . .
Ag1 C3 N6 C46 166.2(4) . .
N5 C3 N6 C11 -180.0(4) . .
Ag1 C3 N6 C11 -12.7(7) . .
C12 C11 N6 C3 97.2(6) . .
C12 C11 N6 C46 -81.5(6) . .
N6 C3 N5 C6 0.6(5) . .
Ag1 C3 N5 C6 -166.5(4) . .
N6 C3 N5 C8 -172.8(5) . .
Ag1 C3 N5 C8 20.1(7) . .
C46 C6 N5 C3 0.1(6) . .
C29 C6 N5 C3 179.9(5) . .
C46 C6 N5 C8 173.9(5) . .
C29 C6 N5 C8 -6.2(7) . .
N7 C8 N5 C3 -32.2(7) 2_556 .
N7 C8 N5 C6 154.9(5) 2_556 .
C2 Ag2 C4 N9 66.2(15) . .
Ag1 Ag2 C4 N9 92.8(5) . .
C2 Ag2 C4 N8 -107.3(14) . .
Ag1 Ag2 C4 N8 -80.7(5) . .
C65 C64 C42 C41 120.8(9) . .
C67 C64 C42 C41 -67.1(11) . .
C65 C64 C42 N8 -71.2(13) . .
C67 C64 C42 N8 100.8(15) . .
C65 C64 C42 C64' -26.6(11) . .
C67 C64 C42 C64' 145.4(17) . .
C65' C64' C42 C41 112.8(14) . .
C69' C64' C42 C41 -60.3(13) . .
C65' C64' C42 N8 -51.7(9) . .
C69' C64' C42 N8 135.2(7) . .
C65' C64' C42 C64 160.2(16) . .
C69' C64' C42 C64 -12.9(11) . .
N8 C42 C41 N9 0.9(9) . .
C64 C42 C41 N9 172.2(8) . .
C64' C42 C41 N9 -164.1(11) . .
N8 C42 C41 C45 167.2(7) . .
C64 C42 C41 C45 -21.5(13) . .
C64' C42 C41 C45 2.1(18) . .
C50 C45 C41 C42 124.9(9) . .
C53 C45 C41 C42 -56.0(10) . .
C50 C45 C41 N9 -71.4(9) . .
C53 C45 C41 N9 107.7(8) . .
C35 C36 C43 C38 -2.3(13) . .
C37 C38 C43 C36 1.6(12) . .
C22 N3 C2 N7 0.2(6) . .
C7 N3 C2 N7 174.9(4) 2_556 .
C22 N3 C2 Ag2 -180.0(4) . .
C7 N3 C2 Ag2 -5.3(7) 2_556 .
C4 Ag2 C2 N3 115.7(13) . .
Ag1 Ag2 C2 N3 90.9(5) . .
C4 Ag2 C2 N7 -64.5(15) . .
Ag1 Ag2 C2 N7 -89.3(4) . .
N8 C4 N9 C41 0.0(7) . .
Ag2 C4 N9 C41 -174.6(5) . .
N8 C4 N9 C12 -178.4(5) . .
Ag2 C4 N9 C12 7.0(8) . .
C42 C41 N9 C4 -0.6(8) . .
C45 C41 N9 C4 -167.1(7) . .
C42 C41 N9 C12 177.7(6) . .
C45 C41 N9 C12 11.2(11) . .
C11 C12 N9 C4 -58.0(7) . .
C11 C12 N9 C41 123.9(6) . .
N5 C6 C46 N6 -0.7(5) . .
C29 C6 C46 N6 179.5(5) . .
N5 C6 C46 C34 176.7(5) . .
C29 C6 C46 C34 -3.1(10) . .
C3 N6 C46 C6 1.2(6) . .
C11 N6 C46 C6 -179.9(4) . .
C3 N6 C46 C34 -176.5(5) . .
C11 N6 C46 C34 2.4(7) . .
C35 C34 C46 C6 -58.0(9) . .
C37 C34 C46 C6 124.1(6) . .
C35 C34 C46 N6 119.0(6) . .
C37 C34 C46 N6 -58.8(8) . .
N9 C4 N8 C42 0.6(7) . .
Ag2 C4 N8 C42 175.4(5) . .
N9 C4 N8 C10 179.8(6) . .
Ag2 C4 N8 C10 -5.4(8) . .
C41 C42 N8 C4 -1.0(9) . .
C64 C42 N8 C4 -169.7(11) . .
C64' C42 N8 C4 168.4(6) . .
C41 C42 N8 C10 179.8(7) . .
C64 C42 N8 C10 11.1(16) . .
C64' C42 N8 C10 -10.7(11) . .
N1 C10 N8 C4 93.8(8) . .
N1 C10 N8 C42 -87.1(8) . .
N3 C2 N7 C21 0.7(6) . .
Ag2 C2 N7 C21 -179.2(4) . .
N3 C2 N7 C8 176.0(5) . 2_556
Ag2 C2 N7 C8 -3.8(7) . 2_556
C22 C21 N7 C2 -1.3(6) . .
C26 C21 N7 C2 173.4(6) . .
C22 C21 N7 C8 -176.6(5) . 2_556
C26 C21 N7 C8 -1.9(9) . 2_556
C24 C25 C47 C52 -2.1(13) . .
C26 C28 C49 C62 4.1(14) . .
C24 C23 C48 C52 -2.0(13) . .
C25 C47 C52 C48 0.5(14) . .
C23 C48 C52 C47 1.6(14) . .
O1 S1 C60 F1 60(2) . .
O2 S1 C60 F1 -172.7(18) . .
O3 S1 C60 F1 -58(2) . .
O1 S1 C60 F3 175.9(11) . .
O2 S1 C60 F3 -56.7(13) . .
O3 S1 C60 F3 57.6(12) . .
O1 S1 C60 F2 -60.2(11) . .
O2 S1 C60 F2 67.1(12) . .
O3 S1 C60 F2 -178.6(10) . .
C26 C27 C61 C62 5(3) . .
C27 C61 C62 C49 -2(2) . .
C28 C49 C62 C61 -2.2(19) . .
F12 C8A S2 O21 -34.9(17) . .
F13 C8A S2 O21 -172.1(12) . .
F14 C8A S2 O21 89.5(12) . .
F12 C8A S2 O22 -170.3(16) . .
F13 C8A S2 O22 52.5(11) . .
F14 C8A S2 O22 -45.9(11) . .
F12 C8A S2 O23 93.9(16) . .
F13 C8A S2 O23 -43.2(10) . .
F14 C8A S2 O23 -141.7(11) . .
O22' S2' C8A' F13' -62.0(18) . .
O21' S2' C8A' F13' 168.9(15) . .
O23' S2' C8A' F13' 77.6(16) . .
O22' S2' C8A' F14' 53.6(18) . .
O21' S2' C8A' F14' -75.5(16) . .
O23' S2' C8A' F14' -166.8(15) . .
O22' S2' C8A' F12' 174.9(17) . .
O21' S2' C8A' F12' 45.7(18) . .
O23' S2' C8A' F12' -45.5(18) . .

loop_
_platon_squeeze_void_nr
_platon_squeeze_void_average_x
_platon_squeeze_void_average_y
_platon_squeeze_void_average_z
_platon_squeeze_void_volume
_platon_squeeze_void_count_electrons
1 0.000 0.000 0.500 347.4 68.8
2 0.500 0.000 1.000 347.3 68.8
3 0.250 0.165 0.250 182.2 22.5
4 0.750 -0.165 0.750 182.3 23.3
5 0.750 0.316 0.750 18.9 -0.2
6 0.213 0.433 0.489 46.5 12.8
7 0.287 0.433 0.011 46.4 13.9
8 0.787 0.567 0.511 46.3 14.2
9 0.713 0.567 -0.011 46.4 12.3
10 0.250 0.684 0.250 19.0 0.0
